data_2212113
loop_
_publ_author_name
'Nadeau, Nathalie'
'McFarlane, Shaune'
'McDonald, Robert'
'Veinot, Jonathan G. C.'

_publ_section_title
;
 2,7-Dibromo-9,9-bis(4-hydroxyphenyl)-9<i>H</i>-fluorene
;
_journal_coeditor_code CS2028
_journal_issue 2
_journal_name_full 'Acta Crystallographica Section E'
_journal_page_first o748
_journal_page_last o749
_journal_paper_doi 10.1107/S1600536807001080
_journal_volume 63
_journal_year 2007
_chemical_formula_iupac 'C25 H16 Br2 O2'
_chemical_formula_moiety 'C25 H16 Br2 O2'
_chemical_formula_sum 'C25 H16 Br2 O2'
_chemical_formula_weight 508.20
_chemical_name_systematic
;
2,7-dibromo-9,9-bis(4-hydroxyphenyl)-9H-fluorene
;
_space_group_IT_number 14
_symmetry_cell_setting monoclinic
_symmetry_space_group_name_Hall '-P 2ybc'
_symmetry_space_group_name_H-M 'P 1 21/c 1'
_atom_sites_solution_hydrogens geom
_atom_sites_solution_primary direct
_atom_sites_solution_secondary difmap
_audit_creation_method SHELXL-97
_cell_angle_alpha 90.00
_cell_angle_beta 102.004(2)
_cell_angle_gamma 90.00
_cell_formula_units_Z 4
_cell_length_a 9.1346(14)
_cell_length_b 12.926(2)
_cell_length_c 17.772(3)
_cell_measurement_reflns_used 4032
_cell_measurement_temperature 193(2)
_cell_measurement_theta_max 25.74
_cell_measurement_theta_min 2.28
_cell_volume 2052.5(6)
_computing_cell_refinement 'SAINT (Bruker, 2003)'
_computing_data_collection 'SMART (Bruker, 2001)'
_computing_data_reduction SAINT
_computing_molecular_graphics 'SHELXTL (Bruker, 2003)'
_computing_publication_material SHELXTL
_computing_structure_refinement 'SHELXL97 (Sheldrick, 1997)'
_computing_structure_solution 'DIRDIF96 (Beurskens <i>et al.</i>,  1996)'
_diffrn_ambient_temperature 193(2)
_diffrn_detector_area_resol_mean 8.192
_diffrn_measured_fraction_theta_full 0.999
_diffrn_measured_fraction_theta_max 0.999
_diffrn_measurement_device_type 'SMART 1000 CCD area detector/Bruker PLATFORM'
_diffrn_measurement_method \w
_diffrn_radiation_monochromator graphite
_diffrn_radiation_source 'fine-focus sealed tube'
_diffrn_radiation_type MoK\a
_diffrn_radiation_wavelength 0.71073
_diffrn_reflns_av_R_equivalents 0.0426
_diffrn_reflns_av_sigmaI/netI 0.0499
_diffrn_reflns_limit_h_max 11
_diffrn_reflns_limit_h_min -11
_diffrn_reflns_limit_k_max 16
_diffrn_reflns_limit_k_min -16
_diffrn_reflns_limit_l_max 22
_diffrn_reflns_limit_l_min -15
_diffrn_reflns_number 11022
_diffrn_reflns_theta_full 26.43
_diffrn_reflns_theta_max 26.43
_diffrn_reflns_theta_min 1.96
_diffrn_standards_decay_% 0
_diffrn_standards_interval_time 0
_diffrn_standards_number 0
_exptl_absorpt_coefficient_mu 3.968
_exptl_absorpt_correction_T_max 0.371
_exptl_absorpt_correction_T_min 0.168
_exptl_absorpt_correction_type multi-scan
_exptl_absorpt_process_details '(SADABS; Bruker, 2003)'
_exptl_crystal_colour colourless
_exptl_crystal_density_diffrn 1.645
_exptl_crystal_density_method 'not measured'
_exptl_crystal_description prism
_exptl_crystal_F_000 1008
_exptl_crystal_size_max 0.77
_exptl_crystal_size_mid 0.28
_exptl_crystal_size_min 0.25
_refine_diff_density_max 0.543
_refine_diff_density_min -0.631
_refine_ls_extinction_coef 0.0037(4)
_refine_ls_extinction_expression Fc^*^=kFc[1+0.001xFc^2^\l^3^/sin(2\q)]^-1/4^
_refine_ls_extinction_method SHELXL97
_refine_ls_goodness_of_fit_ref 1.016
_refine_ls_hydrogen_treatment constr
_refine_ls_matrix_type full
_refine_ls_number_parameters 265
_refine_ls_number_reflns 4227
_refine_ls_number_restraints 0
_refine_ls_restrained_S_all 1.016
_refine_ls_R_factor_all 0.0554
_refine_ls_R_factor_gt 0.0366
_refine_ls_shift/su_max 0.000
_refine_ls_shift/su_mean 0.000
_refine_ls_structure_factor_coef Fsqd
_refine_ls_weighting_details 'calc w=1/[\s^2^(Fo^2^)+(0.0282P)^2^+1.7675P] where P=(Fo^2^+2Fc^2^)/3'
_refine_ls_weighting_scheme calc
_refine_ls_wR_factor_gt 0.0827
_refine_ls_wR_factor_ref 0.0907
_reflns_number_gt 3244
_reflns_number_total 4227
_reflns_threshold_expression I>2\s(I)
_cod_data_source_file cs2028.cif
_cod_data_source_block I
_cod_original_sg_symbol_H-M 'P 21/c'
_cod_database_code 2212113
_cod_database_fobs_code 2212113

loop_
_symmetry_equiv_pos_as_xyz
'x, y, z'
'-x, y+1/2, -z+1/2'
'-x, -y, -z'
'x, -y-1/2, z-1/2'

loop_
_atom_site_type_symbol
_atom_site_label
_atom_site_fract_x
_atom_site_fract_y
_atom_site_fract_z
_atom_site_U_iso_or_equiv
_atom_site_adp_type
_atom_site_calc_flag
_atom_site_refinement_flags
_atom_site_occupancy
Br Br1 -0.45802(3) 0.24494(3) 0.11548(2) 0.05388(14) Uani d . 1
Br Br2 0.32211(5) -0.13024(3) 0.54553(2) 0.06633(16) Uani d . 1
O O1 0.3537(2) 0.43915(14) 0.42926(11) 0.0324(4) Uani d . 1
H H1O 0.4467 0.4322 0.4345 0.049 Uiso calc R 1
O O2 0.3315(2) -0.06896(15) 0.04587(11) 0.0328(4) Uani d . 1
H H2O 0.3174 -0.0275 0.0087 0.049 Uiso calc R 1
C C1 -0.1120(3) 0.08860(19) 0.25669(15) 0.0246(5) Uani d . 1
C C2 -0.1912(3) 0.1572(2) 0.20369(16) 0.0284(6) Uani d . 1
H H2 -0.1410 0.2076 0.1794 0.034 Uiso calc R 1
C C3 -0.3466(3) 0.1503(2) 0.18694(17) 0.0327(6) Uani d . 1
C C4 -0.4224(3) 0.0763(2) 0.22000(17) 0.0367(7) Uani d . 1
H H4 -0.5286 0.0729 0.2067 0.044 Uiso calc R 1
C C5 -0.3435(3) 0.0074(2) 0.27232(18) 0.0378(7) Uani d . 1
H H5 -0.3944 -0.0446 0.2947 0.045 Uiso calc R 1
C C6 -0.1881(3) 0.0150(2) 0.29186(16) 0.0309(6) Uani d . 1
C C7 -0.0795(3) -0.0387(2) 0.35115(17) 0.0327(6) Uani d . 1
C C8 -0.1007(4) -0.1105(2) 0.4063(2) 0.0460(8) Uani d . 1
H H8 -0.1969 -0.1391 0.4051 0.055 Uiso calc R 1
C C9 0.0199(4) -0.1395(2) 0.4627(2) 0.0498(9) Uani d . 1
H H9 0.0072 -0.1883 0.5008 0.060 Uiso calc R 1
C C10 0.1595(4) -0.0972(2) 0.46379(17) 0.0438(8) Uani d . 1
C C11 0.1844(4) -0.0271(2) 0.40815(16) 0.0351(7) Uani d . 1
H H11 0.2812 0.0006 0.4093 0.042 Uiso calc R 1
C C12 0.0633(3) 0.0006(2) 0.35138(16) 0.0291(6) Uani d . 1
C C13 0.0579(3) 0.07945(19) 0.28660(15) 0.0245(5) Uani d . 1
C C14 0.1345(3) 0.17994(19) 0.31982(15) 0.0234(5) Uani d . 1
C C15 0.0579(3) 0.25564(19) 0.35081(15) 0.0241(5) Uani d . 1
H H15 -0.0466 0.2479 0.3478 0.029 Uiso calc R 1
C C16 0.1304(3) 0.3430(2) 0.38641(15) 0.0270(6) Uani d . 1
H H16 0.0755 0.3950 0.4062 0.032 Uiso calc R 1
C C17 0.2824(3) 0.35316(19) 0.39257(15) 0.0253(6) Uani d . 1
C C18 0.3613(3) 0.2791(2) 0.36201(18) 0.0338(7) Uani d . 1
H H18 0.4660 0.2866 0.3659 0.041 Uiso calc R 1
C C19 0.2875(3) 0.1936(2) 0.32568(18) 0.0357(7) Uani d . 1
H H19 0.3425 0.1432 0.3042 0.043 Uiso calc R 1
C C20 0.1306(3) 0.03776(18) 0.22182(15) 0.0228(5) Uani d . 1
C C21 0.1987(3) -0.05904(19) 0.22490(15) 0.0245(5) Uani d . 1
H H21 0.2015 -0.1019 0.2686 0.029 Uiso calc R 1
C C22 0.2624(3) -0.0937(2) 0.16529(16) 0.0260(6) Uani d . 1
H H22 0.3076 -0.1602 0.1683 0.031 Uiso calc R 1
C C23 0.2606(3) -0.03279(19) 0.10191(15) 0.0248(6) Uani d . 1
C C24 0.1924(3) 0.0639(2) 0.09741(15) 0.0274(6) Uani d . 1
H H24 0.1892 0.1062 0.0534 0.033 Uiso calc R 1
C C25 0.1297(3) 0.0982(2) 0.15686(16) 0.0275(6) Uani d . 1
H H25 0.0847 0.1648 0.1535 0.033 Uiso calc R 1

loop_
_atom_site_aniso_label
_atom_site_aniso_U_11
_atom_site_aniso_U_22
_atom_site_aniso_U_33
_atom_site_aniso_U_12
_atom_site_aniso_U_13
_atom_site_aniso_U_23
Br1 0.02635(17) 0.0690(3) 0.0616(3) 0.00104(15) -0.00148(14) 0.01149(18)
Br2 0.0976(3) 0.0663(3) 0.0322(2) 0.0316(2) 0.00676(19) 0.01027(17)
O1 0.0283(10) 0.0335(10) 0.0368(11) -0.0084(8) 0.0097(9) -0.0099(9)
O2 0.0322(11) 0.0384(11) 0.0325(11) 0.0097(8) 0.0178(9) 0.0058(9)
C1 0.0213(13) 0.0247(12) 0.0301(14) -0.0042(10) 0.0107(11) -0.0079(11)
C2 0.0226(13) 0.0331(14) 0.0308(15) -0.0040(11) 0.0086(11) -0.0040(12)
C3 0.0247(14) 0.0401(16) 0.0332(15) -0.0018(12) 0.0060(11) -0.0088(13)
C4 0.0233(14) 0.0515(18) 0.0372(17) -0.0111(13) 0.0103(12) -0.0143(14)
C5 0.0353(16) 0.0436(17) 0.0399(17) -0.0159(13) 0.0205(13) -0.0125(14)
C6 0.0371(16) 0.0287(14) 0.0309(15) -0.0077(11) 0.0166(12) -0.0062(12)
C7 0.0427(17) 0.0260(14) 0.0350(16) -0.0038(12) 0.0211(13) -0.0032(12)
C8 0.062(2) 0.0356(17) 0.048(2) -0.0038(15) 0.0302(17) 0.0046(15)
C9 0.081(3) 0.0367(18) 0.0398(19) 0.0044(17) 0.0320(18) 0.0097(14)
C10 0.068(2) 0.0385(17) 0.0266(16) 0.0185(16) 0.0145(15) 0.0016(13)
C11 0.0440(17) 0.0330(15) 0.0299(16) 0.0069(12) 0.0112(13) -0.0012(12)
C12 0.0410(16) 0.0228(13) 0.0271(14) 0.0020(11) 0.0152(12) -0.0034(11)
C13 0.0243(13) 0.0232(13) 0.0282(14) 0.0006(10) 0.0105(11) -0.0010(11)
C14 0.0222(12) 0.0239(13) 0.0251(13) -0.0005(10) 0.0070(10) -0.0011(11)
C15 0.0180(12) 0.0272(13) 0.0271(14) 0.0000(10) 0.0049(10) -0.0006(11)
C16 0.0241(13) 0.0282(13) 0.0286(14) 0.0048(10) 0.0056(11) -0.0019(11)
C17 0.0294(14) 0.0251(13) 0.0216(13) -0.0038(10) 0.0059(11) -0.0005(10)
C18 0.0194(13) 0.0388(15) 0.0450(18) -0.0025(11) 0.0110(12) -0.0104(13)
C19 0.0254(15) 0.0335(15) 0.0501(19) 0.0011(12) 0.0125(13) -0.0101(14)
C20 0.0198(12) 0.0223(12) 0.0274(14) -0.0023(9) 0.0072(10) -0.0020(10)
C21 0.0216(13) 0.0249(13) 0.0284(14) -0.0017(10) 0.0081(10) 0.0032(11)
C22 0.0229(13) 0.0215(12) 0.0349(15) 0.0010(10) 0.0089(11) 0.0015(11)
C23 0.0167(12) 0.0298(14) 0.0293(14) -0.0011(10) 0.0084(10) -0.0023(11)
C24 0.0271(14) 0.0289(14) 0.0268(14) 0.0017(11) 0.0069(11) 0.0066(11)
C25 0.0287(14) 0.0239(13) 0.0320(15) 0.0042(10) 0.0111(11) 0.0017(11)

loop_
_atom_type_symbol
_atom_type_description
_atom_type_scat_dispersion_real
_atom_type_scat_dispersion_imag
_atom_type_scat_source
C C 0.0033 0.0016 'International Tables Vol C Tables 4.2.6.8 and 6.1.1.4'
H H 0.0000 0.0000 'International Tables Vol C Tables 4.2.6.8 and 6.1.1.4'
O O 0.0106 0.0060 'International Tables Vol C Tables 4.2.6.8 and 6.1.1.4'
Br Br -0.2901 2.4595 'International Tables Vol C Tables 4.2.6.8 and 6.1.1.4'

loop_
_geom_angle_atom_site_label_1
_geom_angle_atom_site_label_2
_geom_angle_atom_site_label_3
_geom_angle
_geom_angle_publ_flag
C17 O1 H1O 109.5 no
C23 O2 H2O 109.5 no
C2 C1 C6 120.1(2) no
C2 C1 C13 129.2(2) no
C6 C1 C13 110.7(2) no
C1 C2 C3 118.0(3) no
C1 C2 H2 121.0 no
C3 C2 H2 121.0 no
Br1 C3 C2 118.8(2) no
Br1 C3 C4 118.9(2) no
C2 C3 C4 122.2(3) no
C3 C4 C5 119.7(3) no
C3 C4 H4 120.1 no
C5 C4 H4 120.1 no
C4 C5 C6 119.1(3) no
C4 C5 H5 120.5 no
C6 C5 H5 120.5 no
C1 C6 C5 120.8(3) no
C1 C6 C7 108.6(2) no
C5 C6 C7 130.5(3) no
C6 C7 C8 130.6(3) no
C6 C7 C12 108.7(2) no
C8 C7 C12 120.4(3) no
C7 C8 C9 119.1(3) no
C7 C8 H8 120.5 no
C9 C8 H8 120.5 no
C8 C9 C10 119.9(3) no
C8 C9 H9 120.1 no
C10 C9 H9 120.1 no
Br2 C10 C9 119.6(2) no
Br2 C10 C11 118.1(3) no
C9 C10 C11 122.2(3) no
C10 C11 C12 117.6(3) no
C10 C11 H11 121.2 no
C12 C11 H11 121.2 no
C7 C12 C11 120.8(3) no
C7 C12 C13 110.8(2) no
C11 C12 C13 128.2(3) no
C1 C13 C12 100.6(2) no
C1 C13 C14 114.5(2) no
C1 C13 C20 109.3(2) no
C12 C13 C14 109.5(2) no
C12 C13 C20 112.2(2) no
C14 C13 C20 110.5(2) no
C13 C14 C15 121.6(2) no
C13 C14 C19 120.5(2) no
C15 C14 C19 117.6(2) no
C14 C15 C16 121.5(2) no
C14 C15 H15 119.2 no
C16 C15 H15 119.2 no
C15 C16 C17 119.4(2) no
C15 C16 H16 120.3 no
C17 C16 H16 120.3 no
C16 C17 C18 120.3(2) no
C16 C17 O1 118.9(2) no
C18 C17 O1 120.8(2) no
C17 C18 C19 119.7(3) no
C17 C18 H18 120.1 no
C19 C18 H18 120.1 no
C14 C19 C18 121.4(3) no
C14 C19 H19 119.3 no
C18 C19 H19 119.3 no
C13 C20 C21 122.9(2) no
C13 C20 C25 119.6(2) no
C21 C20 C25 117.5(2) no
C20 C21 C22 121.1(2) no
C20 C21 H21 119.5 no
C22 C21 H21 119.5 no
C21 C22 C23 120.4(2) no
C21 C22 H22 119.8 no
C23 C22 H22 119.8 no
O2 C23 C22 118.1(2) no
O2 C23 C24 122.4(2) no
C22 C23 C24 119.5(2) no
C23 C24 C25 119.9(2) no
C23 C24 H24 120.1 no
C25 C24 H24 120.1 no
C20 C25 C24 121.6(2) no
C20 C25 H25 119.2 no
C24 C25 H25 119.2 no

loop_
_geom_bond_atom_site_label_1
_geom_bond_atom_site_label_2
_geom_bond_distance
_geom_bond_publ_flag
Br1 C3 1.899(3) no
Br2 C10 1.898(3) no
O1 C17 1.382(3) no
O1 H1O 0.8400 no
O2 C23 1.378(3) no
O2 H2O 0.8400 no
C1 C2 1.384(4) no
C1 C6 1.400(4) no
C1 C13 1.537(3) no
C2 C3 1.391(4) no
C2 H2 0.9500 no
C3 C4 1.382(4) no
C4 C5 1.378(4) no
C4 H4 0.9500 no
C5 C6 1.393(4) no
C5 H5 0.9500 no
C6 C7 1.464(4) no
C7 C8 1.392(4) no
C7 C12 1.400(4) no
C8 C9 1.378(5) no
C8 H8 0.9500 no
C9 C10 1.383(5) no
C9 H9 0.9500 no
C10 C11 1.395(4) no
C11 C12 1.380(4) no
C11 H11 0.9500 no
C12 C13 1.530(4) no
C13 C14 1.534(3) no
C13 C20 1.541(4) no
C14 C15 1.382(4) no
C14 C19 1.391(4) no
C15 C16 1.393(4) no
C15 H15 0.9500 no
C16 C17 1.376(4) no
C16 H16 0.9500 no
C17 C18 1.376(4) no
C18 C19 1.382(4) no
C18 H18 0.9500 no
C19 H19 0.9500 no
C20 C21 1.393(3) no
C20 C25 1.393(4) no
C21 C22 1.385(4) no
C21 H21 0.9500 no
C22 C23 1.372(4) no
C22 H22 0.9500 no
C23 C24 1.391(4) no
C24 C25 1.376(4) no
C24 H24 0.9500 no
C25 H25 0.9500 no

loop_
_geom_hbond_atom_site_label_D
_geom_hbond_atom_site_label_H
_geom_hbond_atom_site_label_A
_geom_hbond_site_symmetry_A
_geom_hbond_distance_DH
_geom_hbond_distance_HA
_geom_hbond_distance_DA
_geom_hbond_angle_DHA
O1 H1O O2 2_655 0.84 1.98 2.819(3) 173
O2 H2O O1 4_565 0.84 1.90 2.707(3) 161

loop_
_geom_torsion_atom_site_label_1
_geom_torsion_atom_site_label_2
_geom_torsion_atom_site_label_3
_geom_torsion_atom_site_label_4
_geom_torsion
_geom_torsion_publ_flag
C6 C1 C2 C3 -0.1(4) no
C13 C1 C2 C3 -179.2(3) no
C2 C1 C6 C5 2.1(4) no
C2 C1 C6 C7 -173.6(2) no
C13 C1 C6 C5 -178.6(2) no
C13 C1 C6 C7 5.7(3) no
C2 C1 C13 C12 171.6(3) no
C2 C1 C13 C14 54.3(4) no
C2 C1 C13 C20 -70.2(3) no
C6 C1 C13 C12 -7.6(3) no
C6 C1 C13 C14 -124.8(2) no
C6 C1 C13 C20 110.6(2) no
C1 C2 C3 Br1 179.1(2) no
C1 C2 C3 C4 -1.5(4) no
Br1 C3 C4 C5 -179.6(2) no
C2 C3 C4 C5 1.0(4) no
C3 C4 C5 C6 1.1(4) no
C4 C5 C6 C1 -2.6(4) no
C4 C5 C6 C7 172.0(3) no
C1 C6 C7 C8 173.0(3) no
C1 C6 C7 C12 -1.0(3) no
C5 C6 C7 C8 -2.1(5) no
C5 C6 C7 C12 -176.2(3) no
C6 C7 C8 C9 -171.2(3) no
C12 C7 C8 C9 2.2(4) no
C6 C7 C12 C11 171.8(2) no
C6 C7 C12 C13 -4.1(3) no
C8 C7 C12 C11 -3.0(4) no
C8 C7 C12 C13 -178.8(3) no
C7 C8 C9 C10 0.0(5) no
C8 C9 C10 Br2 175.7(2) no
C8 C9 C10 C11 -1.5(5) no
Br2 C10 C11 C12 -176.5(2) no
C9 C10 C11 C12 0.8(4) no
C10 C11 C12 C7 1.5(4) no
C10 C11 C12 C13 176.5(3) no
C7 C12 C13 C1 6.9(3) no
C7 C12 C13 C14 127.9(2) no
C7 C12 C13 C20 -109.1(3) no
C11 C12 C13 C1 -168.5(3) no
C11 C12 C13 C14 -47.6(3) no
C11 C12 C13 C20 75.5(3) no
C1 C13 C14 C15 26.6(3) no
C1 C13 C14 C19 -159.0(3) no
C12 C13 C14 C15 -85.5(3) no
C12 C13 C14 C19 88.9(3) no
C20 C13 C14 C15 150.5(2) no
C20 C13 C14 C19 -35.1(3) no
C1 C13 C20 C21 -113.3(3) no
C1 C13 C20 C25 66.7(3) no
C12 C13 C20 C21 -2.7(3) no
C12 C13 C20 C25 177.4(2) no
C14 C13 C20 C21 119.8(3) no
C14 C13 C20 C25 -60.1(3) no
C13 C14 C15 C16 174.8(2) no
C19 C14 C15 C16 0.3(4) no
C15 C14 C19 C18 0.8(4) no
C13 C14 C19 C18 -173.8(3) no
C14 C15 C16 C17 -1.6(4) no
C15 C16 C17 O1 -178.8(2) no
C15 C16 C17 C18 1.7(4) no
O1 C17 C18 C19 179.9(3) no
C16 C17 C18 C19 -0.6(4) no
C17 C18 C19 C14 -0.7(5) no
C13 C20 C21 C22 179.8(2) no
C25 C20 C21 C22 -0.3(4) no
C20 C21 C22 C23 0.5(4) no
C21 C22 C23 O2 177.1(2) no
C21 C22 C23 C24 -0.8(4) no
O2 C23 C24 C25 -176.8(2) no
C22 C23 C24 C25 1.0(4) no
C23 C24 C25 C20 -0.9(4) no
C13 C20 C25 C24 -179.6(2) no
C21 C20 C25 C24 0.5(4) no

loop_
_cod_related_entry_id
_cod_related_entry_database
_cod_related_entry_code
1 ChemSpider 10756399
